data_2204513
loop_
_publ_author_name
'Gao, Shan'
'Liu, Ji-Wei'
'Huo, Li-Hua'
'Zhao, Hui'
'Ng, Seik Weng'

_publ_section_title
;\m-4,4'-Bipyridine-\k^2^<i>N</i>:<i>N</i>'-bis[triaqua(4,4'-bipyridine-\k^2^<i>N</i>,<i>N</i>')[1,3-phenylenedi(oxyacetato)-\k<i>O</i>]cobalt(II)]
 4,4'-bipyridine heptahydrate
;
_journal_issue 11
_journal_name_full 'Acta Crystallographica Section E'
_journal_page_first m1590
_journal_page_last m1592
_journal_paper_doi 10.1107/S1600536804024535
_journal_volume 60
_journal_year 2004
_chemical_formula_moiety '3C10 H8 N2, 2C10 H8 O6, 6H2 O, 2Co, C10 H8 N2, 7H2 O'
_chemical_formula_sum 'C60 H74 Co2 N8 O25'
_chemical_formula_weight 1425.13
_chemical_name_systematic
;
 ?
;
_space_group_IT_number 5
_symmetry_cell_setting monoclinic
_symmetry_space_group_name_Hall 'C 2y'
_symmetry_space_group_name_H-M 'C 1 2 1'
_atom_sites_solution_hydrogens geom
_atom_sites_solution_primary direct
_atom_sites_solution_secondary difmap
_audit_creation_method SHELXL-97
_cell_angle_alpha 90.00
_cell_angle_beta 106.23(2)
_cell_angle_gamma 90.00
_cell_formula_units_Z 2
_cell_length_a 34.738(4)
_cell_length_b 7.450(2)
_cell_length_c 12.929(4)
_cell_measurement_reflns_used 13866
_cell_measurement_temperature 295(2)
_cell_measurement_theta_max 28.0
_cell_measurement_theta_min 3.2
_cell_volume 3212.7(14)
_computing_cell_refinement RAPID-AUTO
_computing_data_collection 'RAPID-AUTO (Rigaku Corporation, 1998)'
_computing_data_reduction 'CrystalStructure (Rigaku/MSC and Rigaku Corporation, 2002)'
_computing_molecular_graphics 'ORTEP-II (Johnson, 1976)'
_computing_publication_material SHELXL-97
_computing_structure_refinement 'SHELXL-97 (Sheldrick, 1997)'
_computing_structure_solution 'SHELXS-97 (Sheldrick, 1997)'
_diffrn_ambient_temperature 275(2)
_diffrn_measured_fraction_theta_full 0.99
_diffrn_measured_fraction_theta_max 0.99
_diffrn_measurement_device_type 'Rigaku RAPID-RAXIS diffractometer'
_diffrn_measurement_method '\w scan'
_diffrn_radiation_monochromator graphite
_diffrn_radiation_source 'fine-focus sealed tube'
_diffrn_radiation_type MoK\a
_diffrn_radiation_wavelength 0.71073
_diffrn_reflns_av_R_equivalents 0.023
_diffrn_reflns_av_sigmaI/netI 0.023
_diffrn_reflns_limit_h_max 44
_diffrn_reflns_limit_h_min -44
_diffrn_reflns_limit_k_max 8
_diffrn_reflns_limit_k_min -9
_diffrn_reflns_limit_l_max 16
_diffrn_reflns_limit_l_min -16
_diffrn_reflns_number 14697
_diffrn_reflns_theta_full 27.5
_diffrn_reflns_theta_max 27.5
_diffrn_reflns_theta_min 3.2
_diffrn_standards_decay_% 0
_diffrn_standards_interval_count 0
_diffrn_standards_interval_time 0
_diffrn_standards_number 0
_exptl_absorpt_coefficient_mu 0.605
_exptl_absorpt_correction_T_max 0.894
_exptl_absorpt_correction_T_min 0.607
_exptl_absorpt_correction_type multi-scan
_exptl_absorpt_process_details 'ABSCOR (Higashi, 1995)'
_exptl_crystal_colour Pink
_exptl_crystal_density_diffrn 1.473
_exptl_crystal_density_method 'not measured'
_exptl_crystal_description Prism
_exptl_crystal_F_000 1488
_exptl_crystal_size_max 0.38
_exptl_crystal_size_mid 0.24
_exptl_crystal_size_min 0.19
_refine_diff_density_max 0.56
_refine_diff_density_min -0.19
_refine_ls_abs_structure_details 'Flack (1983) parameter; 2337 Friedel pairs'
_refine_ls_abs_structure_Flack 0.020(10)
_refine_ls_extinction_method none
_refine_ls_goodness_of_fit_ref 1.020
_refine_ls_hydrogen_treatment mixed
_refine_ls_matrix_type full
_refine_ls_number_parameters 475
_refine_ls_number_reflns 6280
_refine_ls_number_restraints 19
_refine_ls_restrained_S_all 1.019
_refine_ls_R_factor_all 0.0367
_refine_ls_R_factor_gt 0.0318
_refine_ls_shift/su_max 0.001
_refine_ls_shift/su_mean <0.001
_refine_ls_structure_factor_coef Fsqd
_refine_ls_weighting_details 'calc w=1/[\s^2^(Fo^2^)+(0.0496P)^2^+0.6741P] where P=(Fo^2^+2Fc^2^)/3'
_refine_ls_weighting_scheme calc
_refine_ls_wR_factor_gt 0.0759
_refine_ls_wR_factor_ref 0.0778
_reflns_number_gt 5750
_reflns_number_total 6280
_reflns_threshold_expression I>2\s(I)
_cod_data_source_file hb6203.cif
_cod_data_source_block I
_cod_depositor_comments
;
The following automatic conversions were performed:
'_symmetry_cell_setting' value 'Monoclinic' changed to 'monoclinic'
according to '/home/saulius/struct/CIF-dictionaries/cif_core.dic'
dictionary named 'cif_core.dic' version 2.4.1 from
2010-06-29.

'_exptl_absorpt_correction_type' value 'Multi-scan' changed
to 'multi-scan' according to
'/home/saulius/struct/CIF-dictionaries/cif_core.dic' dictionary named
'cif_core.dic' version 2.4.1 from 2010-06-29.

Automatic conversion script
Id: cif_fix_enum 1527 2010-12-29 10:47:43Z saulius 

The following automatic conversions were performed:

'_symmetry_cell_setting' value 'Monoclinic' changed to 'monoclinic'
according to /home/saulius/struct/CIF-dictionaries/cif_core.dic
dictionary named 'cif_core.dic' version 2.4.1 from
2010-06-29.

'_exptl_absorpt_correction_type' value 'Multi-scan'
changed to 'multi-scan' according to
/home/saulius/struct/CIF-dictionaries/cif_core.dic dictionary named
'cif_core.dic' version 2.4.1 from 2010-06-29.

Automatic conversion script
Id: cif_fix_values 1715 2011-07-08 13:25:40Z adriana 
;
_cod_original_cell_volume 3213.0(10)
_cod_original_sg_symbol_H-M 'C 2'
_cod_database_code 2204513
_cod_database_fobs_code 2204513

loop_
_symmetry_equiv_pos_as_xyz
'x, y, z'
'-x, y, -z'
'x+1/2, y+1/2, z'
'-x+1/2, y+1/2, -z'

loop_
_atom_site_label
_atom_site_fract_x
_atom_site_fract_y
_atom_site_fract_z
_atom_site_U_iso_or_equiv
_atom_site_adp_type
_atom_site_calc_flag
_atom_site_refinement_flags
_atom_site_occupancy
_atom_site_disorder_assembly
_atom_site_disorder_group
_atom_site_type_symbol
Co1 0.121893(7) 0.50000(4) 0.284207(18) 0.02858(7) Uani d . 1 . . Co
O1 0.16370(5) 0.6630(2) 0.40492(12) 0.0348(4) Uani d . 1 . . O
O2 0.20211(5) 0.4578(2) 0.51266(13) 0.0447(4) Uani d . 1 . . O
O3 0.20032(5) 0.9299(2) 0.55410(13) 0.0435(4) Uani d . 1 . . O
O4 0.12071(5) 0.6800(3) 0.76627(13) 0.0431(4) Uani d . 1 . . O
O5 0.04932(6) 0.5487(3) 0.90235(15) 0.0535(5) Uani d . 1 . . O
O6 0.08562(6) 0.3870(3) 0.82125(16) 0.0519(5) Uani d . 1 . . O
O1w 0.14540(5) 0.2786(2) 0.37430(13) 0.0376(4) Uani d D 1 . . O
H1w1 0.1667(5) 0.320(3) 0.4166(19) 0.050(6) Uiso d D 1 . . H
H1w2 0.1508(7) 0.181(2) 0.347(2) 0.050(6) Uiso d D 1 . . H
O2w 0.08269(5) 0.3186(3) 0.17482(14) 0.0419(4) Uani d D 1 . . O
H2w1 0.0614(7) 0.344(6) 0.126(2) 0.113(12) Uiso d D 1 . . H
H2w2 0.0782(11) 0.230(4) 0.211(3) 0.113(12) Uiso d D 1 . . H
O3w 0.09848(6) 0.7306(3) 0.19601(15) 0.0445(4) Uani d D 1 . . O
H3w1 0.0800(7) 0.752(4) 0.1386(16) 0.072(8) Uiso d D 1 . . H
H3w2 0.1140(8) 0.820(3) 0.212(2) 0.072(8) Uiso d D 1 . . H
O4w 0.15753(5) -0.0281(3) 0.28573(13) 0.0431(4) Uani d D 1 . . O
H4w1 0.1747(7) -0.026(6) 0.250(2) 0.088(8) Uiso d D 1 . . H
H4w2 0.1670(9) -0.091(5) 0.3419(19) 0.088(8) Uiso d D 1 . . H
O5w 0.09063(7) 0.1294(3) -0.01240(18) 0.0628(5) Uani d D 1 . . O
H5w1 0.0690(7) 0.078(5) -0.010(3) 0.117(12) Uiso d D 1 . . H
H5w2 0.0851(11) 0.209(5) -0.062(3) 0.117(12) Uiso d D 1 . . H
O6w 0.01174(12) 0.3684(8) 0.0371(3) 0.0648(12) Uani d PD 0.50 A -1 O
H6w1 -0.0116(6) 0.408(4) 0.0356(15) 0.062(10) Uiso d D 1 B -1 H
O7w 0.04108(6) -0.1567(3) 0.01328(16) 0.0579(5) Uani d D 1 . . O
H7w1 0.0435(10) -0.236(4) -0.032(2) 0.072(11) Uiso d D 1 . . H
N1 0.16420(5) 0.4881(4) 0.18894(12) 0.0344(4) Uani d . 1 . . N
N2 0.29244(6) 0.4650(3) -0.15385(16) 0.0483(6) Uani d . 1 . . N
N3 0.07732(5) 0.5263(3) 0.36936(13) 0.0325(4) Uani d . 1 . . N
N4 0.04939(8) 0.0724(4) 0.29504(19) 0.0592(6) Uani d . 1 . . N
C1 0.20375(6) 0.4682(4) 0.22911(15) 0.0409(6) Uani d . 1 . . C
H1 0.2142 0.4582 0.3034 0.049 Uiso calc R 1 . . H
C2 0.22986(7) 0.4617(4) 0.16644(16) 0.0422(7) Uani d . 1 . . C
H2 0.2572 0.4475 0.1987 0.051 Uiso calc R 1 . . H
C3 0.21554(6) 0.4765(3) 0.05514(15) 0.0319(5) Uani d . 1 . . C
C4 0.24256(6) 0.4725(4) -0.01655(16) 0.0342(5) Uani d . 1 . . C
C5 0.28356(6) 0.4990(5) 0.02230(17) 0.0437(5) Uani d . 1 . . C
H5 0.2952 0.5194 0.0953 0.052 Uiso calc R 1 . . H
C6 0.30698(7) 0.4950(6) -0.04822(19) 0.0506(6) Uani d . 1 . . C
H6 0.3344 0.5143 -0.0206 0.061 Uiso calc R 1 . . H
C7 0.25325(8) 0.4385(4) -0.19056(19) 0.0494(7) Uani d . 1 . . C
H7 0.2426 0.4162 -0.2638 0.059 Uiso calc R 1 . . H
C8 0.22736(8) 0.4421(4) -0.12691(18) 0.0465(6) Uani d . 1 . . C
H8 0.2000 0.4244 -0.1573 0.056 Uiso calc R 1 . . H
C9 0.17456(6) 0.4967(6) 0.01363(15) 0.0452(5) Uani d . 1 . . C
H9 0.1633 0.5070 -0.0604 0.054 Uiso calc R 1 . . H
C10 0.15042(6) 0.5017(6) 0.08200(15) 0.0427(5) Uani d . 1 . . C
H10 0.1229 0.5153 0.0519 0.051 Uiso calc R 1 . . H
C11 0.03951(6) 0.5725(4) 0.31675(16) 0.0362(5) Uani d . 1 . . C
H11 0.0337 0.6027 0.2442 0.043 Uiso calc R 1 . . H
C12 0.00895(6) 0.5771(4) 0.36527(17) 0.0368(5) Uani d . 1 . . C
H12 -0.0168 0.6084 0.3252 0.044 Uiso calc R 1 . . H
C13 0.01643(6) 0.5352(3) 0.47358(15) 0.0303(5) Uani d . 1 . . C
C14 0.05567(6) 0.4917(4) 0.52905(14) 0.0356(4) Uani d . 1 . . C
H14 0.0623 0.4641 0.6021 0.043 Uiso calc R 1 . . H
C15 0.08474(6) 0.4898(4) 0.47445(15) 0.0357(4) Uani d . 1 . . C
H15 0.1109 0.4615 0.5130 0.043 Uiso calc R 1 . . H
C16 0.01032(10) 0.1094(5) 0.2759(2) 0.0587(8) Uani d . 1 . . C
H16 -0.0036 0.1483 0.2073 0.070 Uiso calc R 1 . . H
C17 -0.01032(8) 0.0931(4) 0.3521(2) 0.0488(6) Uani d . 1 . . C
H17 -0.0377 0.1174 0.3342 0.059 Uiso calc R 1 . . H
C18 0.01015(7) 0.0400(3) 0.45617(18) 0.0386(5) Uani d . 1 . . C
C19 0.05041(7) -0.0016(5) 0.47553(17) 0.0448(5) Uani d . 1 . . C
H19 0.0651 -0.0408 0.5434 0.054 Uiso calc R 1 . . H
C20 0.06873(8) 0.0153(5) 0.3941(2) 0.0540(6) Uani d . 1 . . C
H20 0.0957 -0.0144 0.4086 0.065 Uiso calc R 1 . . H
C21 0.19222(6) 0.6157(3) 0.48386(17) 0.0318(5) Uani d . 1 . . C
C22 0.21882(7) 0.7607(4) 0.55125(18) 0.0396(5) Uani d . 1 . . C
H22a 0.2288 0.7169 0.6245 0.048 Uiso calc R 1 . . H
H22b 0.2418 0.7783 0.5236 0.048 Uiso calc R 1 . . H
C23 0.17512(7) 0.9454(3) 0.61946(16) 0.0355(5) Uani d . 1 . . C
C24 0.16575(8) 1.1203(4) 0.64097(19) 0.0394(6) Uani d . 1 . . C
H24 0.1760 1.2167 0.6115 0.047 Uiso calc R 1 . . H
C25 0.14104(8) 1.1498(4) 0.7064(2) 0.0418(6) Uani d . 1 . . C
H25 0.1346 1.2668 0.7204 0.050 Uiso calc R 1 . . H
C26 0.12557(6) 1.0070(4) 0.75172(15) 0.0378(4) Uani d . 1 . . C
H26 0.1093 1.0278 0.7966 0.045 Uiso calc R 1 . . H
C27 0.13496(7) 0.8325(4) 0.72846(18) 0.0345(5) Uani d . 1 . . C
C28 0.15987(7) 0.8012(3) 0.66234(17) 0.0357(5) Uani d . 1 . . C
H28 0.1661 0.6844 0.6473 0.043 Uiso calc R 1 . . H
C29 0.09204(7) 0.7058(4) 0.82536(19) 0.0388(5) Uani d . 1 . . C
H29a 0.0705 0.7815 0.7840 0.047 Uiso calc R 1 . . H
H29b 0.1048 0.7671 0.8924 0.047 Uiso calc R 1 . . H
C30 0.07453(6) 0.5282(4) 0.85020(15) 0.0372(6) Uani d . 1 . . C

loop_
_atom_site_aniso_label
_atom_site_aniso_U_11
_atom_site_aniso_U_22
_atom_site_aniso_U_33
_atom_site_aniso_U_12
_atom_site_aniso_U_13
_atom_site_aniso_U_23
Co1 0.02808(12) 0.03159(14) 0.02793(11) 0.00008(13) 0.01090(9) -0.00005(13)
O1 0.0387(9) 0.0308(9) 0.0344(8) -0.0026(7) 0.0094(7) -0.0012(6)
O2 0.0459(9) 0.0388(11) 0.0428(8) 0.0003(7) 0.0017(7) 0.0008(7)
O3 0.0566(10) 0.0395(9) 0.0413(8) -0.0112(7) 0.0251(8) -0.0055(7)
O4 0.0492(10) 0.0394(10) 0.0476(9) -0.0008(8) 0.0247(8) 0.0027(8)
O5 0.0551(11) 0.0549(14) 0.0610(10) -0.0068(8) 0.0337(9) -0.0018(9)
O6 0.0621(12) 0.0432(11) 0.0570(11) -0.0008(9) 0.0277(9) -0.0001(9)
O1w 0.0423(10) 0.0308(8) 0.0377(8) 0.0032(7) 0.0078(7) -0.0035(7)
O2w 0.0388(10) 0.0531(12) 0.0343(8) -0.0097(8) 0.0109(7) -0.0025(8)
O3w 0.0427(11) 0.0400(10) 0.0483(10) 0.0044(8) 0.0086(8) 0.0078(8)
O4w 0.0533(9) 0.0357(11) 0.0470(8) 0.0024(8) 0.0252(7) 0.0013(8)
O5w 0.0668(13) 0.0561(14) 0.0731(14) -0.0004(10) 0.0323(11) 0.0099(11)
O6w 0.044(2) 0.092(4) 0.060(2) 0.015(2) 0.0169(17) 0.022(2)
O7w 0.0580(12) 0.0583(13) 0.0572(11) -0.0049(10) 0.0157(9) -0.0028(10)
N1 0.0294(8) 0.0434(10) 0.0313(7) 0.0010(10) 0.0097(6) 0.0005(11)
N2 0.0512(12) 0.0495(16) 0.0536(11) 0.0004(10) 0.0305(9) 0.0010(11)
N3 0.0307(8) 0.0359(13) 0.0325(7) 0.0001(8) 0.0112(6) 0.0006(8)
N4 0.0646(16) 0.0641(16) 0.0563(13) -0.0191(12) 0.0291(12) -0.0050(12)
C1 0.0353(11) 0.0592(18) 0.0275(9) 0.0075(11) 0.0077(8) 0.0042(11)
C2 0.0276(10) 0.066(2) 0.0319(9) 0.0078(10) 0.0061(8) 0.0028(11)
C3 0.0297(9) 0.0345(13) 0.0323(9) -0.0004(10) 0.0100(7) -0.0010(10)
C4 0.0333(10) 0.0376(15) 0.0346(9) 0.0006(10) 0.0141(8) 0.0018(10)
C5 0.0326(10) 0.0582(14) 0.0422(10) -0.0007(15) 0.0134(8) -0.0052(16)
C6 0.0369(11) 0.0632(16) 0.0565(13) 0.0030(16) 0.0208(10) 0.0020(19)
C7 0.0527(15) 0.0634(19) 0.0374(11) -0.0014(12) 0.0213(11) -0.0022(11)
C8 0.0391(12) 0.0657(19) 0.0354(10) -0.0073(11) 0.0118(9) -0.0036(11)
C9 0.0305(10) 0.0779(17) 0.0260(8) 0.0043(16) 0.0060(7) 0.0012(15)
C10 0.0258(9) 0.0713(16) 0.0307(9) 0.0019(14) 0.0073(7) 0.0020(15)
C11 0.0317(11) 0.0500(14) 0.0276(9) 0.0001(9) 0.0095(8) 0.0029(9)
C12 0.0264(10) 0.0510(14) 0.0311(10) 0.0006(9) 0.0051(8) 0.0017(10)
C13 0.0296(10) 0.0307(13) 0.0323(9) -0.0008(8) 0.0115(8) -0.0028(8)
C14 0.0314(9) 0.0463(12) 0.0306(8) 0.0047(13) 0.0110(7) 0.0028(13)
C15 0.0287(9) 0.0459(12) 0.0335(9) 0.0036(12) 0.0101(7) 0.0003(13)
C16 0.069(2) 0.0631(19) 0.0434(14) -0.0111(15) 0.0144(13) 0.0067(14)
C17 0.0467(14) 0.0512(16) 0.0472(13) -0.0039(12) 0.0109(11) 0.0021(12)
C18 0.0433(12) 0.0296(14) 0.0436(11) -0.0048(9) 0.0132(10) -0.0026(9)
C19 0.0418(11) 0.0447(12) 0.0472(11) 0.0002(15) 0.0112(9) -0.0013(16)
C20 0.0493(13) 0.0581(18) 0.0592(14) -0.0128(16) 0.0225(11) -0.0035(17)
C21 0.0316(11) 0.0363(12) 0.0304(10) -0.0024(9) 0.0136(9) -0.0013(9)
C22 0.0370(12) 0.0446(14) 0.0389(11) -0.0104(10) 0.0135(10) -0.0071(10)
C23 0.0396(12) 0.0386(14) 0.0275(9) -0.0069(9) 0.0083(8) -0.0035(9)
C24 0.0485(14) 0.0317(13) 0.0379(12) -0.0058(10) 0.0118(10) 0.0013(11)
C25 0.0477(15) 0.0323(13) 0.0423(13) 0.0037(10) 0.0072(11) -0.0051(11)
C26 0.0371(10) 0.0425(12) 0.0334(9) 0.0026(12) 0.0093(7) -0.0048(13)
C27 0.0326(12) 0.0401(13) 0.0300(10) -0.0025(9) 0.0075(9) -0.0005(10)
C28 0.0396(12) 0.0338(13) 0.0347(11) -0.0024(10) 0.0122(9) -0.0025(10)
C29 0.0367(12) 0.0429(14) 0.0391(12) -0.0015(10) 0.0141(10) -0.0007(11)
C30 0.0310(10) 0.0510(17) 0.0276(9) -0.0002(10) 0.0051(7) 0.0012(11)

loop_
_atom_type_symbol
_atom_type_description
_atom_type_scat_dispersion_real
_atom_type_scat_dispersion_imag
_atom_type_scat_source
C C 0.0033 0.0016 'International Tables Vol C Tables 4.2.6.8 and 6.1.1.4'
H H 0.0000 0.0000 'International Tables Vol C Tables 4.2.6.8 and 6.1.1.4'
N N 0.0061 0.0033 'International Tables Vol C Tables 4.2.6.8 and 6.1.1.4'
O O 0.0106 0.0060 'International Tables Vol C Tables 4.2.6.8 and 6.1.1.4'
Co Co 0.3494 0.9721 'International Tables Vol C Tables 4.2.6.8 and 6.1.1.4'

loop_
_geom_angle_atom_site_label_1
_geom_angle_atom_site_label_2
_geom_angle_atom_site_label_3
_geom_angle_site_symmetry_3
_geom_angle
_geom_angle_publ_flag
O1 Co1 O1w . 87.80(7) n
O1 Co1 O2w . 174.70(7) n
O1 Co1 O3w . 90.72(7) n
O1 Co1 N1 . 90.45(7) n
O1 Co1 N3 . 90.78(7) n
O1w Co1 O2w . 86.92(8) n
O1w Co1 O3w . 178.41(8) n
O1w Co1 N1 . 93.68(8) n
O1w Co1 N3 . 90.68(7) n
O2w Co1 O3w . 94.56(9) n
O2w Co1 N1 . 90.33(7) n
O2w Co1 N3 . 88.84(7) n
O3w Co1 N1 . 86.90(9) n
O3w Co1 N3 . 88.76(8) n
N1 Co1 N3 . 175.51(8) n
C21 O1 Co1 . 129.89(15) no
C23 O3 C22 . 117.32(18) no
C27 O4 C29 . 116.82(19) no
Co1 O1w H1w1 . 102(2) no
Co1 O1w H1w2 . 123(2) no
H1w1 O1w H1w2 . 109(2) no
Co1 O2w H2w1 . 128(3) no
Co1 O2w H2w2 . 108(3) no
H2w1 O2w H2w2 . 109(2) no
Co1 O3w H3w1 . 135(2) no
Co1 O3w H3w2 . 113(2) no
H3w1 O3w H3w2 . 110(2) no
H4w1 O4w H4w2 . 108(2) no
H5w1 O5w H5w2 . 109(2) no
C10 N1 C1 . 116.34(17) no
C10 N1 Co1 . 118.82(13) no
C1 N1 Co1 . 124.85(13) no
C7 N2 C6 . 116.62(19) no
C15 N3 C11 . 116.71(17) no
C15 N3 Co1 . 122.73(14) no
C11 N3 Co1 . 120.47(13) no
C16 N4 C20 . 117.0(2) no
N1 C1 C2 . 123.46(18) no
N1 C1 H1 . 118.3 no
C2 C1 H1 . 118.3 no
C1 C2 C3 . 120.22(19) no
C1 C2 H2 . 119.9 no
C3 C2 H2 . 119.9 no
C9 C3 C2 . 116.26(18) no
C9 C3 C4 . 121.28(17) no
C2 C3 C4 . 122.45(18) no
C5 C4 C8 . 116.79(19) no
C5 C4 C3 . 122.22(17) no
C8 C4 C3 . 120.99(19) no
C6 C5 C4 . 119.54(19) no
C6 C5 H5 . 120.2 no
C4 C5 H5 . 120.2 no
N2 C6 C5 . 123.6(2) no
N2 C6 H6 . 118.2 no
C5 C6 H6 . 118.2 no
N2 C7 C8 . 124.0(2) no
N2 C7 H7 . 118.0 no
C8 C7 H7 . 118.0 no
C7 C8 C4 . 119.4(2) no
C7 C8 H8 . 120.3 no
C4 C8 H8 . 120.3 no
C10 C9 C3 . 119.94(17) no
C10 C9 H9 . 120.0 no
C3 C9 H9 . 120.0 no
N1 C10 C9 . 123.78(18) no
N1 C10 H10 . 118.1 no
C9 C10 H10 . 118.1 no
N3 C11 C12 . 123.02(19) no
N3 C11 H11 . 118.5 no
C12 C11 H11 . 118.5 no
C11 C12 C13 . 120.3(2) no
C11 C12 H12 . 119.9 no
C13 C12 H12 . 119.9 no
C12 C13 C14 . 116.96(18) no
C12 C13 C13 2_556 120.9(2) no
C14 C13 C13 2_556 122.1(2) no
C15 C14 C13 . 119.30(18) no
C15 C14 H14 . 120.4 no
C13 C14 H14 . 120.4 no
N3 C15 C14 . 123.69(18) no
N3 C15 H15 . 118.2 no
C14 C15 H15 . 118.2 no
N4 C16 C17 . 123.6(3) no
N4 C16 H16 . 118.2 no
C17 C16 H16 . 118.2 no
C16 C17 C18 . 119.3(3) no
C16 C17 H17 . 120.3 no
C18 C17 H17 . 120.3 no
C19 C18 C17 . 117.1(2) no
C19 C18 C18 2_556 122.0(3) no
C17 C18 C18 2_556 120.8(3) no
C18 C19 C20 . 120.0(2) no
C18 C19 H19 . 120.0 no
C20 C19 H19 . 120.0 no
N4 C20 C19 . 122.9(3) no
N4 C20 H20 . 118.5 no
C19 C20 H20 . 118.5 no
O2 C21 O1 . 126.3(2) no
O2 C21 C22 . 115.02(19) no
O1 C21 C22 . 118.6(2) no
O3 C22 C21 . 115.91(19) no
O3 C22 H22a . 108.3 no
C21 C22 H22a . 108.3 no
O3 C22 H22b . 108.3 no
C21 C22 H22b . 108.3 no
H22a C22 H22b . 107.4 no
O3 C23 C28 . 124.1(2) no
O3 C23 C24 . 115.2(2) no
C28 C23 C24 . 120.8(2) no
C25 C24 C23 . 119.5(2) no
C25 C24 H24 . 120.2 no
C23 C24 H24 . 120.2 no
C24 C25 C26 . 121.0(2) no
C24 C25 H25 . 119.5 no
C26 C25 H25 . 119.5 no
C25 C26 C27 . 118.7(2) no
C25 C26 H26 . 120.6 no
C27 C26 H26 . 120.6 no
O4 C27 C28 . 115.1(2) no
O4 C27 C26 . 124.2(2) no
C28 C27 C26 . 120.7(2) no
C23 C28 C27 . 119.3(2) no
C23 C28 H28 . 120.4 no
C27 C28 H28 . 120.4 no
O4 C29 C30 . 112.0(2) no
O4 C29 H29a . 109.2 no
C30 C29 H29a . 109.2 no
O4 C29 H29b . 109.2 no
C30 C29 H29b . 109.2 no
H29a C29 H29b . 107.9 no
O6 C30 O5 . 126.9(2) no
O6 C30 C29 . 120.40(19) no
O5 C30 C29 . 112.7(2) no

loop_
_geom_bond_atom_site_label_1
_geom_bond_atom_site_label_2
_geom_bond_site_symmetry_2
_geom_bond_distance
_geom_bond_publ_flag
Co1 O1 . 2.180(2) yes
Co1 O1w . 2.053(2) yes
Co1 O2w . 2.146(2) yes
Co1 O3w . 2.097(2) yes
Co1 N1 . 2.167(2) yes
Co1 N3 . 2.145(2) yes
O1 C21 . 1.258(3) no
O2 C21 . 1.253(3) no
O3 C23 . 1.381(3) no
O3 C22 . 1.420(3) no
O4 C27 . 1.382(3) no
O4 C29 . 1.428(3) no
O5 C30 . 1.255(3) no
O6 C30 . 1.215(3) no
O1w H1w1 . 0.850(10) no
O1w H1w2 . 0.850(10) no
O2w H2w1 . 0.850(10) no
O2w H2w2 . 0.850(10) no
O3w H3w1 . 0.850(10) no
O3w H3w2 . 0.850(10) no
O4w H4w1 . 0.850(10) no
O4w H4w2 . 0.850(10) no
O5w H5w1 . 0.850(10) no
O5w H5w2 . 0.850(10) no
O6w H6w1 . 0.860(10) no
O7w H7w1 . 0.850(10) no
N1 C10 . 1.335(2) no
N1 C1 . 1.334(3) no
N2 C7 . 1.325(3) no
N2 C6 . 1.336(3) no
N3 C15 . 1.338(2) no
N3 C11 . 1.344(3) no
N4 C16 . 1.338(4) no
N4 C20 . 1.338(4) no
C1 C2 . 1.375(3) no
C1 H1 . 0.9300 no
C2 C3 . 1.389(3) no
C2 H2 . 0.9300 no
C3 C9 . 1.382(3) no
C3 C4 . 1.492(3) no
C4 C5 . 1.386(3) no
C4 C8 . 1.394(3) no
C5 C6 . 1.382(3) no
C5 H5 . 0.9300 no
C6 H6 . 0.9300 no
C7 C8 . 1.379(3) no
C7 H7 . 0.9300 no
C8 H8 . 0.9300 no
C9 C10 . 1.379(3) no
C9 H9 . 0.9300 no
C10 H10 . 0.9300 no
C11 C12 . 1.376(3) no
C11 H11 . 0.9300 no
C12 C13 . 1.386(3) no
C12 H12 . 0.9300 no
C13 C14 . 1.390(3) no
C13 C13 2_556 1.485(4) no
C14 C15 . 1.384(3) no
C14 H14 . 0.9300 no
C15 H15 . 0.9300 no
C16 C17 . 1.377(4) no
C16 H16 . 0.9300 no
C17 C18 . 1.392(3) no
C17 H17 . 0.9300 no
C18 C19 . 1.385(3) no
C18 C18 2_556 1.493(4) no
C19 C20 . 1.380(3) no
C19 H19 . 0.9300 no
C20 H20 . 0.9300 no
C21 C22 . 1.526(3) no
C22 H22a . 0.9700 no
C22 H22b . 0.9700 no
C23 C28 . 1.381(3) no
C23 C24 . 1.389(4) no
C24 C25 . 1.381(4) no
C24 H24 . 0.9300 no
C25 C26 . 1.392(4) no
C25 H25 . 0.9300 no
C26 C27 . 1.394(4) no
C26 H26 . 0.9300 no
C27 C28 . 1.396(3) no
C28 H28 . 0.9300 no
C29 C30 . 1.527(4) no
C29 H29a . 0.9700 no
C29 H29b . 0.9700 no

loop_
_geom_hbond_atom_site_label_D
_geom_hbond_atom_site_label_H
_geom_hbond_atom_site_label_A
_geom_hbond_site_symmetry_A
_geom_hbond_distance_DH
_geom_hbond_distance_HA
_geom_hbond_distance_DA
_geom_hbond_angle_DHA
_geom_hbond_publ_flag
O1w H1w1 O2 . 0.850(10) 1.800(10) 2.625(2) 163(2) yes
O1w H1w2 O4w . 0.850(10) 1.790(10) 2.642(3) 175(2) yes
O2w H2w1 O6w . 0.850(10) 1.800(10) 2.632(4) 169(4) yes
O2w H2w2 N4 . 0.850(10) 2.040(10) 2.850(3) 159(4) yes
O3w H3w2 O4w 1_565 0.850(10) 1.910(10) 2.730(3) 161(3) yes
O3w H3w1 O7w 1_565 0.850(10) 1.920(10) 2.762(3) 170(3) yes
O4w H4w2 O1 1_545 0.850(10) 2.02(3) 2.745(3) 143(4) yes
O4w H4w1 N2 4_545 0.850(10) 1.910(10) 2.755(2) 172(4) yes
O5w H5w2 O6 1_554 0.850(10) 2.020(10) 2.851(3) 166(4) yes
O5w H5w1 O7w . 0.850(10) 2.06(2) 2.817(3) 147(4) yes
O6w H6w1 O5 2_556 0.860(10) 2.01(2) 2.801(5) 152(3) yes
O7w H7w1 O5 1_544 0.850(10) 1.85(2) 2.680(3) 164(4) yes

loop_
_geom_torsion_atom_site_label_1
_geom_torsion_atom_site_label_2
_geom_torsion_atom_site_label_3
_geom_torsion_atom_site_label_4
_geom_torsion_site_symmetry_1
_geom_torsion_site_symmetry_4
_geom_torsion
_geom_torsion_publ_flag
O1w Co1 O1 C21 . . 8.21(19) no
O3w Co1 O1 C21 . . -172.37(19) no
N3 Co1 O1 C21 . . 98.86(19) no
O2w Co1 O1 C21 . . 13.0(9) no
N1 Co1 O1 C21 . . -85.5(2) no
O1w Co1 N1 C10 . . 132.3(3) no
O3w Co1 N1 C10 . . -49.2(3) no
N3 Co1 N1 C10 . . -33.9(13) no
O2w Co1 N1 C10 . . 45.4(3) no
O1 Co1 N1 C10 . . -139.9(3) no
O1w Co1 N1 C1 . . -47.8(3) no
O3w Co1 N1 C1 . . 130.7(3) no
N3 Co1 N1 C1 . . 145.9(10) no
O2w Co1 N1 C1 . . -134.8(3) no
O1 Co1 N1 C1 . . 40.0(3) no
O1w Co1 N3 C15 . . 36.1(2) no
O3w Co1 N3 C15 . . -142.4(2) no
O2w Co1 N3 C15 . . 123.1(2) no
N1 Co1 N3 C15 . . -157.6(11) no
O1 Co1 N3 C15 . . -51.7(2) no
O1w Co1 N3 C11 . . -140.42(19) no
O3w Co1 N3 C11 . . 41.1(2) no
O2w Co1 N3 C11 . . -53.5(2) no
N1 Co1 N3 C11 . . 25.8(13) no
O1 Co1 N3 C11 . . 131.77(19) no
C10 N1 C1 C2 . . 0.1(5) no
Co1 N1 C1 C2 . . -179.8(2) no
N1 C1 C2 C3 . . 0.1(5) no
C1 C2 C3 C9 . . -0.2(4) no
C1 C2 C3 C4 . . 179.3(3) no
C9 C3 C4 C5 . . 162.9(3) no
C2 C3 C4 C5 . . -16.6(4) no
C9 C3 C4 C8 . . -16.9(4) no
C2 C3 C4 C8 . . 163.7(3) no
C8 C4 C5 C6 . . 0.2(5) no
C3 C4 C5 C6 . . -179.5(3) no
C7 N2 C6 C5 . . 0.2(6) no
C4 C5 C6 N2 . . -0.6(6) no
C6 N2 C7 C8 . . 0.6(5) no
N2 C7 C8 C4 . . -1.0(4) no
C5 C4 C8 C7 . . 0.5(4) no
C3 C4 C8 C7 . . -179.7(3) no
C2 C3 C9 C10 . . 0.1(5) no
C4 C3 C9 C10 . . -179.4(3) no
C1 N1 C10 C9 . . -0.2(6) no
Co1 N1 C10 C9 . . 179.7(3) no
C3 C9 C10 N1 . . 0.1(6) no
C15 N3 C11 C12 . . -2.2(4) no
Co1 N3 C11 C12 . . 174.5(2) no
N3 C11 C12 C13 . . 0.8(4) no
C11 C12 C13 C14 . . 0.8(4) no
C11 C12 C13 C13 . 2_556 -178.48(18) no
C12 C13 C14 C15 . . -0.8(4) no
C13 C13 C14 C15 2_556 . 178.4(2) no
C11 N3 C15 C14 . . 2.2(4) no
Co1 N3 C15 C14 . . -174.5(2) no
C13 C14 C15 N3 . . -0.7(5) no
C20 N4 C16 C17 . . 0.6(5) no
N4 C16 C17 C18 . . 1.8(5) no
C16 C17 C18 C19 . . -2.8(4) no
C16 C17 C18 C18 . 2_556 173.3(2) no
C17 C18 C19 C20 . . 1.7(4) no
C18 C18 C19 C20 2_556 . -174.4(2) no
C16 N4 C20 C19 . . -1.7(5) no
C18 C19 C20 N4 . . 0.6(5) no
Co1 O1 C21 O2 . . -2.6(4) no
Co1 O1 C21 C22 . . 175.54(14) no
C23 O3 C22 C21 . . 77.1(2) no
O2 C21 C22 O3 . . -153.5(2) no
O1 C21 C22 O3 . . 28.1(3) no
C22 O3 C23 C28 . . -15.1(3) no
C22 O3 C23 C24 . . 164.6(2) no
O3 C23 C24 C25 . . -179.4(2) no
C28 C23 C24 C25 . . 0.3(4) no
C23 C24 C25 C26 . . 0.4(4) no
C24 C25 C26 C27 . . -1.0(3) no
C29 O4 C27 C28 . . -174.01(19) no
C29 O4 C27 C26 . . 5.3(3) no
C25 C26 C27 O4 . . -178.4(2) no
C25 C26 C27 C28 . . 0.9(3) no
O3 C23 C28 C27 . . 179.3(2) no
C24 C23 C28 C27 . . -0.4(3) no
O4 C27 C28 C23 . . 179.1(2) no
C26 C27 C28 C23 . . -0.3(3) no
C27 O4 C29 C30 . . 172.60(18) no
O4 C29 C30 O6 . . 0.7(3) no
O4 C29 C30 O5 . . 179.86(18) no
